data_2019876
loop_
_publ_author_name
'H\"utzler, Wilhelm Maximilian'
'Egert, Ernst'

_publ_section_title
;
 Cocrystals of 6-methyl-2-thiouracil: presence of the
 acceptor--donor--acceptor/donor--acceptor--donor synthon
;
_journal_issue 3
_journal_name_full 'Acta Crystallographica Section C'
_journal_page_first
;
;
_journal_paper_doi 10.1107/S2053229615002867
_journal_volume 71
_journal_year 2015
_chemical_formula_iupac 'C5 H6 N2 O S, C4 H6 N4, 2C5 H9 N O'
_chemical_formula_moiety 'C5 H6 N2 O S, C4 H6 N4, 2(C5 H9 N O)'
_chemical_formula_sum 'C19 H30 N8 O3 S'
_chemical_formula_weight 450.57
_chemical_name_systematic
;
6-Methyl-2-thiouracil--2,4-diaminopyrimidine--1-methylpyrrolidin-2-one
(1/1/2)
;
_space_group_crystal_system monoclinic
_space_group_IT_number 15
_space_group_name_Hall '-C 2yc'
_space_group_name_H-M_alt 'C 1 2/c 1'
_symmetry_space_group_name_Hall '-C 2yc'
_symmetry_space_group_name_H-M 'C 1 2/c 1'
_atom_sites_solution_hydrogens mixed
_audit_creation_method SHELXL-1997
_cell_angle_alpha 90
_cell_angle_beta 98.148(3)
_cell_angle_gamma 90
_cell_formula_units_Z 8
_cell_length_a 13.9475(5)
_cell_length_b 8.1618(3)
_cell_length_c 40.9157(14)
_cell_measurement_reflns_used 20467
_cell_measurement_temperature 173(2)
_cell_measurement_theta_max 26.59
_cell_measurement_theta_min 2.01
_cell_volume 4610.7(3)
_computing_cell_refinement
;
X-AREA (Stoe & Cie, 2001)
;
_computing_data_collection
;
X-AREA (Stoe & Cie, 2001)
;
_computing_data_reduction
;
X-AREA (Stoe & Cie, 2001)
;
_computing_molecular_graphics
;
Mercury (Macrae <i>et al.</i>,  2008) and XP in SHELXTL-Plus (Sheldrick,
2008)
;
_computing_publication_material
;
publCIF (Westrip, 2010)
;
_computing_structure_refinement
;
SHELXL2013 (Sheldrick, 2015)
;
_computing_structure_solution
;
SHELXS97 (Sheldrick, 2008)
;
_diffrn_ambient_temperature 173(2)
_diffrn_measured_fraction_theta_full 0.994
_diffrn_measured_fraction_theta_max 0.992
_diffrn_measurement_device_type 'Stoe IPDS II two-circle'
_diffrn_measurement_method \w
_diffrn_radiation_type MoK\a
_diffrn_radiation_wavelength 0.71073
_diffrn_reflns_av_R_equivalents 0.0591
_diffrn_reflns_limit_h_max 17
_diffrn_reflns_limit_h_min -17
_diffrn_reflns_limit_k_max 10
_diffrn_reflns_limit_k_min -10
_diffrn_reflns_limit_l_max 50
_diffrn_reflns_limit_l_min -50
_diffrn_reflns_number 17630
_diffrn_reflns_theta_full 25.000
_diffrn_reflns_theta_max 25.942
_diffrn_reflns_theta_min 2.011
_exptl_absorpt_coefficient_mu 0.178
_exptl_absorpt_correction_T_max 0.959
_exptl_absorpt_correction_T_min 0.940
_exptl_absorpt_correction_type multi-scan
_exptl_absorpt_process_details
;
(X-AREA; Stoe & Cie, 2001)
;
_exptl_crystal_colour colourless
_exptl_crystal_density_diffrn 1.298
_exptl_crystal_description block
_exptl_crystal_F_000 1920
_exptl_crystal_size_max 0.380
_exptl_crystal_size_mid 0.280
_exptl_crystal_size_min 0.240
_refine_diff_density_max 0.258
_refine_diff_density_min -0.218
_refine_ls_extinction_coef 0.0153(12)
_refine_ls_extinction_expression Fc^*^=kFc[1+0.001xFc^2^\l^3^/sin(2\q)]^-1/4^
_refine_ls_extinction_method
;
SHELXL2013 (Sheldrick, 2015)
;
_refine_ls_goodness_of_fit_ref 1.036
_refine_ls_hydrogen_treatment mixed
_refine_ls_matrix_type full
_refine_ls_number_parameters 302
_refine_ls_number_reflns 4449
_refine_ls_number_restraints 6
_refine_ls_restrained_S_all 1.036
_refine_ls_R_factor_all 0.0486
_refine_ls_R_factor_gt 0.0442
_refine_ls_shift/su_max 0.000
_refine_ls_shift/su_mean 0.000
_refine_ls_structure_factor_coef Fsqd
_refine_ls_weighting_details 'w=1/[\s^2^(Fo^2^)+(0.0661P)^2^+2.2641P] where P=(Fo^2^+2Fc^2^)/3'
_refine_ls_weighting_scheme calc
_refine_ls_wR_factor_gt 0.1183
_refine_ls_wR_factor_ref 0.1218
_reflns_number_gt 3920
_reflns_number_total 4449
_reflns_threshold_expression I>2\s(I)
_cod_data_source_file sk3578sup1.cif
_cod_data_source_block I
_cod_database_code 2019876
_cod_database_fobs_code 2019876
_shelx_space_group_comment
;
The symmetry employed for this shelxl refinement is uniquely defined
by the following loop, which should always be used as a source of
symmetry information in preference to the above space-group names.
They are only intended as comments.
;
_shelx_estimated_absorpt_t_min 0.936
_shelx_estimated_absorpt_t_max 0.959
_shelxl_version_number 2.013

loop_
_space_group_symop_operation_xyz
'x, y, z'
'-x, y, -z+1/2'
'x+1/2, y+1/2, z'
'-x+1/2, y+1/2, -z+1/2'
'-x, -y, -z'
'x, -y, z-1/2'
'-x+1/2, -y+1/2, -z'
'x+1/2, -y+1/2, z-1/2'

loop_
_atom_site_type_symbol
_atom_site_label
_atom_site_fract_x
_atom_site_fract_y
_atom_site_fract_z
_atom_site_U_iso_or_equiv
_atom_site_adp_type
_atom_site_calc_flag
_atom_site_occupancy
N N1A 0.20053(9) 0.38539(16) 0.03379(3) 0.0399(3) Uani d 1
H H1A 0.2103(12) 0.424(2) 0.0145(4) 0.048 Uiso d 1
C C2A 0.27205(10) 0.41254(18) 0.05938(3) 0.0388(3) Uani d 1
S S21A 0.37186(3) 0.51727(5) 0.05458(2) 0.04795(17) Uani d 1
N N3A 0.25643(9) 0.35139(16) 0.08908(3) 0.0402(3) Uani d 1
H H3A 0.3035(11) 0.361(2) 0.1066(4) 0.048 Uiso d 1
C C4A 0.17400(11) 0.2659(2) 0.09475(4) 0.0439(4) Uani d 1
O O41A 0.16813(9) 0.21340(17) 0.12273(3) 0.0569(3) Uani d 1
C C5A 0.10174(11) 0.2464(2) 0.06674(4) 0.0458(4) Uani d 1
H H5A 0.0429 0.1921 0.0691 0.055 Uiso calc 1
C C6A 0.11602(11) 0.30425(19) 0.03690(4) 0.0418(3) Uani d 1
C C61A 0.04551(12) 0.2816(2) 0.00623(4) 0.0523(4) Uani d 1
H H61A 0.0668 0.1910 -0.0067 0.078 Uiso calc 1
H H61B 0.0419 0.3824 -0.0069 0.078 Uiso calc 1
H H61C -0.0186 0.2566 0.0121 0.078 Uiso calc 1
N N1B 0.39775(9) 0.38963(16) 0.14669(3) 0.0429(3) Uani d 1
C C2B 0.39090(11) 0.32839(18) 0.17693(3) 0.0405(3) Uani d 1
N N21B 0.31472(11) 0.2322(2) 0.18013(3) 0.0533(4) Uani d 1
H H21B 0.2685(13) 0.221(3) 0.1632(4) 0.064 Uiso d 1
H H22B 0.3088(14) 0.195(3) 0.1996(4) 0.064 Uiso d 1
N N3B 0.45418(9) 0.35313(16) 0.20450(3) 0.0406(3) Uani d 1
C C4B 0.53318(11) 0.44281(19) 0.20177(4) 0.0403(3) Uani d 1
N N41B 0.59609(10) 0.4652(2) 0.22930(3) 0.0495(3) Uani d 1
H H41B 0.5859(14) 0.416(2) 0.2477(4) 0.059 Uiso d 1
H H42B 0.6495(12) 0.521(2) 0.2290(5) 0.059 Uiso d 1
C C5B 0.54775(12) 0.51074(19) 0.17109(4) 0.0444(4) Uani d 1
H H5B 0.6035 0.5742 0.1687 0.053 Uiso calc 1
C C6B 0.47774(12) 0.48045(19) 0.14504(4) 0.0446(4) Uani d 1
H H6B 0.4858 0.5265 0.1243 0.054 Uiso calc 1
N N1X 0.20113(12) 0.57152(19) -0.08256(3) 0.0557(4) Uani d 1
C C11X 0.10974(16) 0.5073(3) -0.09833(5) 0.0722(6) Uani d 1
H H11A 0.0800 0.4414 -0.0825 0.108 Uiso calc 1
H H11B 0.1206 0.4387 -0.1171 0.108 Uiso calc 1
H H11C 0.0666 0.5982 -0.1061 0.108 Uiso calc 1
C C2X 0.23073(13) 0.5613(2) -0.05053(4) 0.0498(4) Uani d 1
O O21X 0.18904(10) 0.48554(17) -0.03060(3) 0.0636(4) Uani d 1
C C3X 0.32337(14) 0.6574(2) -0.04226(5) 0.0616(5) Uani d 1
H H3X1 0.3747 0.5886 -0.0299 0.074 Uiso calc 1
H H3X2 0.3130 0.7548 -0.0288 0.074 Uiso calc 1
C C4X 0.35085(17) 0.7080(3) -0.07539(6) 0.0767(6) Uani d 1
H H4X1 0.4062 0.6422 -0.0808 0.092 Uiso calc 1
H H4X2 0.3687 0.8254 -0.0753 0.092 Uiso calc 1
C C5X 0.25957(18) 0.6753(3) -0.10055(5) 0.0703(6) Uani d 1
H H5X1 0.2254 0.7788 -0.1074 0.084 Uiso calc 1
H H5X2 0.2763 0.6188 -0.1204 0.084 Uiso calc 1
N N1Y 0.28744(13) 0.1377(2) 0.30168(4) 0.0636(4) Uani d 1
C C11Y 0.20338(19) 0.2384(3) 0.30255(6) 0.0819(6) Uani d 1
H H11D 0.2228 0.3426 0.3134 0.123 Uiso calc 1
H H11E 0.1579 0.1818 0.3149 0.123 Uiso calc 1
H H11F 0.1721 0.2595 0.2800 0.123 Uiso calc 1
C C2Y 0.31855(15) 0.0906(3) 0.27389(4) 0.0627(5) Uani d 1
O O21Y 0.27970(11) 0.1220(2) 0.24569(3) 0.0788(5) Uani d 1
C C3Y 0.4097(2) -0.0074(4) 0.28289(7) 0.0910(8) Uani d 1
H H3Y1 0.4648 0.0461 0.2743 0.109 Uiso calc 1
H H3Y2 0.4017 -0.1192 0.2735 0.109 Uiso calc 1
C C4Y 0.4271(2) -0.0142(3) 0.32012(7) 0.0866(7) Uani d 1
H H4Y1 0.4915 0.0320 0.3287 0.104 Uiso calc 1
H H4Y2 0.4244 -0.1287 0.3279 0.104 Uiso calc 1
C C5Y 0.34745(19) 0.0870(3) 0.33169(5) 0.0731(6) Uani d 1
H H5Y1 0.3098 0.0207 0.3456 0.088 Uiso calc 1
H H5Y2 0.3747 0.1833 0.3445 0.088 Uiso calc 1

loop_
_atom_site_aniso_label
_atom_site_aniso_U_11
_atom_site_aniso_U_22
_atom_site_aniso_U_33
_atom_site_aniso_U_12
_atom_site_aniso_U_13
_atom_site_aniso_U_23
N1A 0.0421(6) 0.0453(7) 0.0317(6) -0.0052(5) 0.0033(5) 0.0009(5)
C2A 0.0424(7) 0.0413(7) 0.0326(7) -0.0015(6) 0.0050(6) -0.0007(6)
S21A 0.0447(2) 0.0607(3) 0.0382(2) -0.01528(17) 0.00502(16) 0.00312(16)
N3A 0.0407(6) 0.0472(7) 0.0324(6) -0.0082(5) 0.0037(5) 0.0005(5)
C4A 0.0455(8) 0.0500(8) 0.0366(8) -0.0103(6) 0.0077(6) -0.0017(6)
O41A 0.0594(7) 0.0770(8) 0.0344(6) -0.0257(6) 0.0072(5) 0.0039(5)
C5A 0.0421(8) 0.0551(9) 0.0402(8) -0.0120(7) 0.0061(6) -0.0029(7)
C6A 0.0410(7) 0.0447(8) 0.0391(8) -0.0045(6) 0.0032(6) -0.0039(6)
C61A 0.0483(9) 0.0633(10) 0.0431(9) -0.0106(8) -0.0012(7) -0.0018(7)
N1B 0.0463(7) 0.0509(7) 0.0312(6) -0.0070(6) 0.0045(5) 0.0020(5)
C2B 0.0441(7) 0.0444(8) 0.0332(7) -0.0026(6) 0.0058(6) 0.0005(6)
N21B 0.0533(8) 0.0706(9) 0.0343(7) -0.0214(7) 0.0010(6) 0.0074(6)
N3B 0.0416(6) 0.0474(7) 0.0324(6) -0.0033(5) 0.0035(5) 0.0010(5)
C4B 0.0417(7) 0.0441(8) 0.0348(7) -0.0005(6) 0.0042(6) 0.0004(6)
N41B 0.0441(7) 0.0658(9) 0.0367(7) -0.0097(6) -0.0005(6) 0.0062(6)
C5B 0.0450(8) 0.0511(9) 0.0370(8) -0.0081(6) 0.0056(6) 0.0032(6)
C6B 0.0498(8) 0.0505(9) 0.0338(7) -0.0058(7) 0.0065(6) 0.0044(6)
N1X 0.0709(9) 0.0575(8) 0.0378(7) 0.0031(7) 0.0045(6) 0.0025(6)
C11X 0.0699(13) 0.0812(14) 0.0585(12) 0.0098(10) -0.0149(10) -0.0131(10)
C2X 0.0597(10) 0.0492(9) 0.0394(8) 0.0011(7) 0.0026(7) 0.0034(7)
O21X 0.0746(9) 0.0735(9) 0.0404(7) -0.0183(7) 0.0006(6) 0.0106(6)
C3X 0.0630(11) 0.0525(10) 0.0665(12) -0.0059(8) -0.0012(9) 0.0012(8)
C4X 0.0746(13) 0.0655(12) 0.0964(17) -0.0024(10) 0.0339(12) 0.0077(11)
C5X 0.1026(16) 0.0615(11) 0.0524(11) 0.0082(11) 0.0300(11) 0.0102(9)
N1Y 0.0876(11) 0.0638(9) 0.0387(8) -0.0133(8) 0.0066(7) 0.0045(7)
C11Y 0.0978(17) 0.0765(14) 0.0734(14) 0.0014(13) 0.0193(12) 0.0106(12)
C2Y 0.0734(12) 0.0738(12) 0.0404(9) -0.0335(10) 0.0060(8) -0.0041(8)
O21Y 0.0838(10) 0.1152(12) 0.0363(7) -0.0523(9) 0.0042(6) 0.0009(7)
C3Y 0.0838(16) 0.1028(19) 0.0854(17) -0.0163(14) 0.0084(13) -0.0299(14)
C4Y 0.0903(17) 0.0787(15) 0.0865(17) -0.0133(13) -0.0024(14) 0.0153(12)
C5Y 0.1074(17) 0.0653(12) 0.0416(10) -0.0170(12) -0.0061(10) 0.0046(8)

loop_
_atom_type_symbol
_atom_type_description
_atom_type_scat_dispersion_real
_atom_type_scat_dispersion_imag
_atom_type_scat_source
C C 0.0033 0.0016 'International Tables Vol C Tables 4.2.6.8 and 6.1.1.4'
H H 0.0000 0.0000 'International Tables Vol C Tables 4.2.6.8 and 6.1.1.4'
N N 0.0061 0.0033 'International Tables Vol C Tables 4.2.6.8 and 6.1.1.4'
O O 0.0106 0.0060 'International Tables Vol C Tables 4.2.6.8 and 6.1.1.4'
S S 0.1246 0.1234 'International Tables Vol C Tables 4.2.6.8 and 6.1.1.4'

loop_
_geom_angle_atom_site_label_1
_geom_angle_atom_site_label_2
_geom_angle_atom_site_label_3
_geom_angle
C2A N1A C6A 123.60(13)
C2A N1A H1A 116.5(12)
C6A N1A H1A 119.9(12)
N1A C2A N3A 115.84(13)
N1A C2A S21A 121.79(11)
N3A C2A S21A 122.36(11)
C2A N3A C4A 125.01(13)
C2A N3A H3A 119.1(11)
C4A N3A H3A 115.8(11)
O41A C4A N3A 119.53(14)
O41A C4A C5A 125.04(14)
N3A C4A C5A 115.42(13)
C6A C5A C4A 120.69(14)
C6A C5A H5A 119.7
C4A C5A H5A 119.7
C5A C6A N1A 119.41(13)
C5A C6A C61A 123.59(14)
N1A C6A C61A 116.98(13)
C6A C61A H61A 109.5
C6A C61A H61B 109.5
H61A C61A H61B 109.5
C6A C61A H61C 109.5
H61A C61A H61C 109.5
H61B C61A H61C 109.5
C6B N1B C2B 114.55(13)
N21B C2B N3B 116.12(13)
N21B C2B N1B 117.75(13)
N3B C2B N1B 126.12(13)
C2B N21B H21B 119.0(14)
C2B N21B H22B 118.3(14)
H21B N21B H22B 122.1(19)
C4B N3B C2B 117.48(12)
N41B C4B N3B 116.92(13)
N41B C4B C5B 122.31(14)
N3B C4B C5B 120.77(13)
C4B N41B H41B 119.3(13)
C4B N41B H42B 121.2(14)
H41B N41B H42B 119.3(19)
C6B C5B C4B 116.52(14)
C6B C5B H5B 121.7
C4B C5B H5B 121.7
N1B C6B C5B 124.53(14)
N1B C6B H6B 117.7
C5B C6B H6B 117.7
C2X N1X C11X 123.59(17)
C2X N1X C5X 115.02(16)
C11X N1X C5X 120.70(17)
N1X C11X H11A 109.5
N1X C11X H11B 109.5
H11A C11X H11B 109.5
N1X C11X H11C 109.5
H11A C11X H11C 109.5
H11B C11X H11C 109.5
O21X C2X N1X 125.32(17)
O21X C2X C3X 125.58(16)
N1X C2X C3X 109.10(16)
C2X C3X C4X 104.95(16)
C2X C3X H3X1 110.8
C4X C3X H3X1 110.8
C2X C3X H3X2 110.8
C4X C3X H3X2 110.8
H3X1 C3X H3X2 108.8
C3X C4X C5X 105.08(16)
C3X C4X H4X1 110.7
C5X C4X H4X1 110.7
C3X C4X H4X2 110.7
C5X C4X H4X2 110.7
H4X1 C4X H4X2 108.8
N1X C5X C4X 103.45(16)
N1X C5X H5X1 111.1
C4X C5X H5X1 111.1
N1X C5X H5X2 111.1
C4X C5X H5X2 111.1
H5X1 C5X H5X2 109.0
C2Y N1Y C11Y 123.57(18)
C2Y N1Y C5Y 115.09(19)
C11Y N1Y C5Y 121.28(18)
N1Y C11Y H11D 109.5
N1Y C11Y H11E 109.5
H11D C11Y H11E 109.5
N1Y C11Y H11F 109.5
H11D C11Y H11F 109.5
H11E C11Y H11F 109.5
O21Y C2Y N1Y 126.0(2)
O21Y C2Y C3Y 125.8(2)
N1Y C2Y C3Y 108.14(19)
C2Y C3Y C4Y 106.1(2)
C2Y C3Y H3Y1 110.5
C4Y C3Y H3Y1 110.5
C2Y C3Y H3Y2 110.5
C4Y C3Y H3Y2 110.5
H3Y1 C3Y H3Y2 108.7
C3Y C4Y C5Y 106.0(2)
C3Y C4Y H4Y1 110.5
C5Y C4Y H4Y1 110.5
C3Y C4Y H4Y2 110.5
C5Y C4Y H4Y2 110.5
H4Y1 C4Y H4Y2 108.7
N1Y C5Y C4Y 104.64(18)
N1Y C5Y H5Y1 110.8
C4Y C5Y H5Y1 110.8
N1Y C5Y H5Y2 110.8
C4Y C5Y H5Y2 110.8
H5Y1 C5Y H5Y2 108.9

loop_
_geom_bond_atom_site_label_1
_geom_bond_atom_site_label_2
_geom_bond_distance
N1A C2A 1.3582(18)
N1A C6A 1.3736(19)
N1A H1A 0.877(14)
C2A N3A 1.3595(19)
C2A S21A 1.6686(15)
N3A C4A 1.3920(19)
N3A H3A 0.906(14)
C4A O41A 1.2361(18)
C4A C5A 1.424(2)
C5A C6A 1.350(2)
C5A H5A 0.9500
C6A C61A 1.492(2)
C61A H61A 0.9800
C61A H61B 0.9800
C61A H61C 0.9800
N1B C6B 1.349(2)
N1B C2B 1.3506(19)
C2B N21B 1.342(2)
C2B N3B 1.3453(19)
N21B H21B 0.880(15)
N21B H22B 0.869(15)
N3B C4B 1.3406(19)
C4B N41B 1.339(2)
C4B C5B 1.413(2)
N41B H41B 0.882(15)
N41B H42B 0.874(15)
C5B C6B 1.362(2)
C5B H5B 0.9500
C6B H6B 0.9500
N1X C2X 1.320(2)
N1X C11X 1.443(3)
N1X C5X 1.447(3)
C11X H11A 0.9800
C11X H11B 0.9800
C11X H11C 0.9800
C2X O21X 1.233(2)
C2X C3X 1.508(3)
C3X C4X 1.517(3)
C3X H3X1 0.9900
C3X H3X2 0.9900
C4X C5X 1.543(3)
C4X H4X1 0.9900
C4X H4X2 0.9900
C5X H5X1 0.9900
C5X H5X2 0.9900
N1Y C2Y 1.330(2)
N1Y C11Y 1.436(3)
N1Y C5Y 1.445(3)
C11Y H11D 0.9800
C11Y H11E 0.9800
C11Y H11F 0.9800
C2Y O21Y 1.230(2)
C2Y C3Y 1.503(4)
C3Y C4Y 1.509(4)
C3Y H3Y1 0.9900
C3Y H3Y2 0.9900
C4Y C5Y 1.514(4)
C4Y H4Y1 0.9900
C4Y H4Y2 0.9900
C5Y H5Y1 0.9900
C5Y H5Y2 0.9900

loop_
_geom_hbond_atom_site_label_D
_geom_hbond_atom_site_label_H
_geom_hbond_atom_site_label_A
_geom_hbond_site_symmetry_A
_geom_hbond_distance_DH
_geom_hbond_distance_HA
_geom_hbond_distance_DA
_geom_hbond_angle_DHA
N1A H1A O21X . 0.877(14) 1.895(15) 2.7413(17) 161.5(17)
N3A H3A N1B . 0.906(14) 1.964(14) 2.8674(18) 175.4(16)
N21B H21B O41A . 0.880(15) 2.014(16) 2.8914(18) 175(2)
N21B H22B O21Y . 0.869(15) 2.070(16) 2.9351(19) 173.2(19)
N41B H41B N3B 2_655 0.882(15) 2.171(16) 3.0334(19) 165.7(18)
N41B H42B O21Y 3 0.874(15) 2.024(16) 2.8565(19) 159.0(19)

loop_
_geom_torsion_atom_site_label_1
_geom_torsion_atom_site_label_2
_geom_torsion_atom_site_label_3
_geom_torsion_atom_site_label_4
_geom_torsion
C6A N1A C2A N3A 1.1(2)
C6A N1A C2A S21A -177.92(12)
N1A C2A N3A C4A -0.3(2)
S21A C2A N3A C4A 178.71(12)
C2A N3A C4A O41A 178.83(15)
C2A N3A C4A C5A -1.1(2)
O41A C4A C5A C6A -178.08(17)
N3A C4A C5A C6A 1.9(2)
C4A C5A C6A N1A -1.2(2)
C4A C5A C6A C61A 177.14(15)
C2A N1A C6A C5A -0.4(2)
C2A N1A C6A C61A -178.81(14)
C6B N1B C2B N21B -177.82(15)
C6B N1B C2B N3B 1.5(2)
N21B C2B N3B C4B 177.17(14)
N1B C2B N3B C4B -2.1(2)
C2B N3B C4B N41B -179.33(14)
C2B N3B C4B C5B 1.2(2)
N41B C4B C5B C6B -179.26(16)
N3B C4B C5B C6B 0.2(2)
C2B N1B C6B C5B 0.1(2)
C4B C5B C6B N1B -0.9(2)
C11X N1X C2X O21X 6.2(3)
C5X N1X C2X O21X 176.65(18)
C11X N1X C2X C3X -173.63(17)
C5X N1X C2X C3X -3.2(2)
O21X C2X C3X C4X 173.00(19)
N1X C2X C3X C4X -7.2(2)
C2X C3X C4X C5X 13.7(2)
C2X N1X C5X C4X 11.9(2)
C11X N1X C5X C4X -177.36(17)
C3X C4X C5X N1X -15.2(2)
C11Y N1Y C2Y O21Y -1.9(3)
C5Y N1Y C2Y O21Y -178.88(18)
C11Y N1Y C2Y C3Y 177.9(2)
C5Y N1Y C2Y C3Y 1.0(2)
O21Y C2Y C3Y C4Y -179.16(19)
N1Y C2Y C3Y C4Y 1.0(3)
C2Y C3Y C4Y C5Y -2.4(3)
C2Y N1Y C5Y C4Y -2.5(2)
C11Y N1Y C5Y C4Y -179.54(19)
C3Y C4Y C5Y N1Y 2.9(2)
